data_1537593
loop_
_publ_author_name
'Lotgering, F.K.'
'Gorter, E.W.'

_publ_section_title
;
 Solid solutions between ferromagnetic and antiferromagnetic compounds
 with Ni As structure
;
_journal_name_full 'Journal of Physics and Chemistry of Solids'
_journal_page_first 238
_journal_page_last 249
_journal_volume 3
_journal_year 1957
_chemical_formula_sum 'Cr Se'
_space_group_IT_number 186
_symmetry_space_group_name_Hall 'P 6c -2c'
_symmetry_space_group_name_H-M 'P 63 m c'
_cell_angle_alpha 90
_cell_angle_beta 90
_cell_angle_gamma 120
_cell_formula_units_Z 2
_cell_length_a 3.71
_cell_length_b 3.71
_cell_length_c 6.03
_cell_volume 71.878
_citation_journal_id_ASTM JPCSAW
_cod_data_source_file Lotgering_JPCSAW_1957_278.cif
_cod_data_source_block Cr1Se1
_cod_original_cell_volume 71.87797
_cod_original_formula_sum 'Cr1 Se1'
_cod_database_code 1537593

loop_
_symmetry_equiv_pos_as_xyz
x,y,z
x-y,x,z+1/2
-y,x-y,z
-x,-y,z+1/2
-x+y,-x,z
y,-x+y,z+1/2
y,x,z+1/2
-x+y,y,z
-x,-x+y,z+1/2
-y,-x,z
x-y,-y,z+1/2
x,x-y,z

loop_
_atom_site_label
_atom_site_type_symbol
_atom_site_fract_x
_atom_site_fract_y
_atom_site_fract_z
_atom_site_occupancy
_atom_site_U_iso_or_equiv
Se1 Se-2 0.3333 0.6667 0.25 1 0.0
Cr1 Cr+2 0 0 0 1 0.0
